data_4029040
loop_
_publ_author_name
'Rajagopal, Basker'
'Chen, Ying-Yu'
'Chen, Chun-Chi'
'Liu, Xuan-Yu'
'Wang, Huei-Ren'
'Lin, Po-Chiao'

_publ_section_title
;
 Cu(I)-Catalyzed Synthesis of Dihydropyrimidin-4-ones toward the
 Preparation of \b- and \b(3)-Amino Acid Analogues.
;
_journal_issue 3
_journal_name_full 'The Journal of organic chemistry'
_journal_page_first 1254
_journal_paper_doi 10.1021/jo402670d
_journal_volume 79
_journal_year 2014
_chemical_formula_moiety 'C17 H16 N2 O3 S'
_chemical_formula_sum 'C17 H16 N2 O3 S'
_chemical_formula_weight 328.38
_chemical_name_systematic
;
 ?
;
_space_group_IT_number 14
_symmetry_cell_setting monoclinic
_symmetry_space_group_name_Hall '-P 2ybc'
_symmetry_space_group_name_H-M 'P 1 21/c 1'
_atom_sites_solution_hydrogens geom
_atom_sites_solution_primary direct
_atom_sites_solution_secondary difmap
_audit_creation_method SHELXL-97
_cell_angle_alpha 90.00
_cell_angle_beta 98.966(3)
_cell_angle_gamma 90.00
_cell_formula_units_Z 4
_cell_length_a 10.4726(8)
_cell_length_b 6.8537(6)
_cell_length_c 21.8810(16)
_cell_measurement_reflns_used 0
_cell_measurement_temperature 200(2)
_cell_measurement_theta_max 0
_cell_measurement_theta_min 0
_cell_volume 1551.3(2)
_computing_molecular_graphics 'Ortep-3 for Windows (Farrugia, 1997)'
_computing_publication_material 'WinGX publication routines (Farrugia, 1999)'
_computing_structure_refinement 'SHELXL-97 (Sheldrick, 1997)'
_computing_structure_solution 'SHELXS-86 (Sheldrick, 1986)'
_diffrn_ambient_temperature 200(2)
_diffrn_measured_fraction_theta_full 0.968
_diffrn_measured_fraction_theta_max 0.968
_diffrn_radiation_monochromator graphite
_diffrn_radiation_source 'fine-focus sealed tube'
_diffrn_radiation_type MoK\a
_diffrn_radiation_wavelength 0.71073
_diffrn_reflns_av_R_equivalents 0.0426
_diffrn_reflns_av_sigmaI/netI 0.0617
_diffrn_reflns_limit_h_max 12
_diffrn_reflns_limit_h_min -10
_diffrn_reflns_limit_k_max 8
_diffrn_reflns_limit_k_min -7
_diffrn_reflns_limit_l_max 25
_diffrn_reflns_limit_l_min -25
_diffrn_reflns_number 7044
_diffrn_reflns_theta_full 25.04
_diffrn_reflns_theta_max 25.04
_diffrn_reflns_theta_min 1.88
_exptl_absorpt_coefficient_mu 0.225
_exptl_absorpt_correction_T_max 0.9563
_exptl_absorpt_correction_T_min 0.9172
_exptl_absorpt_correction_type multi-scan
_exptl_crystal_colour colorless
_exptl_crystal_density_diffrn 1.406
_exptl_crystal_density_method 'not measured'
_exptl_crystal_description prism
_exptl_crystal_F_000 688
_exptl_crystal_size_max 0.39
_exptl_crystal_size_mid 0.31
_exptl_crystal_size_min 0.20
_refine_diff_density_max 0.242
_refine_diff_density_min -0.429
_refine_diff_density_rms 0.057
_refine_ls_extinction_method none
_refine_ls_goodness_of_fit_ref 1.026
_refine_ls_hydrogen_treatment constr
_refine_ls_matrix_type full
_refine_ls_number_parameters 208
_refine_ls_number_reflns 2662
_refine_ls_number_restraints 0
_refine_ls_restrained_S_all 1.026
_refine_ls_R_factor_all 0.0705
_refine_ls_R_factor_gt 0.0462
_refine_ls_shift/su_max 0.000
_refine_ls_shift/su_mean 0.000
_refine_ls_structure_factor_coef Fsqd
_refine_ls_weighting_details 'calc w=1/[\s^2^(Fo^2^)+(0.0573P)^2^+0.0000P] where P=(Fo^2^+2Fc^2^)/3'
_refine_ls_weighting_scheme calc
_refine_ls_wR_factor_gt 0.1034
_refine_ls_wR_factor_ref 0.1155
_reflns_number_gt 1939
_reflns_number_total 2662
_reflns_threshold_expression >2sigma(I)
_cod_data_source_file jo402670d_si_002.cif
_cod_data_source_block a15440
_cod_original_sg_symbol_H-M 'P 21/c'
_cod_database_code 4029040

loop_
_symmetry_equiv_pos_as_xyz
'x, y, z'
'-x, y+1/2, -z+1/2'
'-x, -y, -z'
'x, -y-1/2, z-1/2'

loop_
_atom_site_label
_atom_site_type_symbol
_atom_site_fract_x
_atom_site_fract_y
_atom_site_fract_z
_atom_site_U_iso_or_equiv
_atom_site_adp_type
_atom_site_occupancy
_atom_site_symmetry_multiplicity
_atom_site_calc_flag
_atom_site_refinement_flags
C1 C -0.1652(2) 0.5792(4) 0.13004(11) 0.0223(6) Uani 1 1 d .
C2 C -0.1604(2) 0.3966(4) 0.15739(12) 0.0255(6) Uani 1 1 d .
H2 H -0.0844 0.3537 0.1834 0.031 Uiso 1 1 calc R
C3 C -0.2687(2) 0.2775(4) 0.14616(13) 0.0307(7) Uani 1 1 d .
H3 H -0.2656 0.1509 0.1640 0.037 Uiso 1 1 calc R
C4 C -0.3814(2) 0.3396(4) 0.10930(13) 0.0306(7) Uani 1 1 d .
C5 C -0.4989(3) 0.2091(4) 0.09741(15) 0.0466(8) Uani 1 1 d .
H5A H -0.5686 0.2768 0.0705 0.070 Uiso 1 1 calc R
H5B H -0.5274 0.1770 0.1368 0.070 Uiso 1 1 calc R
H5C H -0.4769 0.0887 0.0772 0.070 Uiso 1 1 calc R
C6 C -0.3851(2) 0.5260(4) 0.08397(12) 0.0335(7) Uani 1 1 d .
H6 H -0.4626 0.5716 0.0598 0.040 Uiso 1 1 calc R
C7 C -0.2769(2) 0.6468(4) 0.09347(12) 0.0287(7) Uani 1 1 d .
H7 H -0.2794 0.7729 0.0753 0.034 Uiso 1 1 calc R
C8 C 0.0317(3) 0.7292(3) 0.03025(12) 0.0248(6) Uani 1 1 d .
C9 C 0.1421(2) 0.7654(4) -0.00423(13) 0.0307(7) Uani 1 1 d .
H9A H 0.1146 0.8548 -0.0394 0.037 Uiso 1 1 calc R
H9B H 0.1702 0.6410 -0.0209 0.037 Uiso 1 1 calc R
C10 C 0.2528(2) 0.8551(4) 0.03953(13) 0.0338(7) Uani 1 1 d .
H10A H 0.3256 0.8837 0.0170 0.041 Uiso 1 1 calc R
H10B H 0.2244 0.9793 0.0563 0.041 Uiso 1 1 calc R
C11 C 0.2066(2) 0.6352(4) 0.11412(12) 0.0245(6) Uani 1 1 d .
C12 C 0.2404(2) 0.4831(4) 0.16192(11) 0.0229(6) Uani 1 1 d .
C13 C 0.3445(2) 0.5156(4) 0.20872(12) 0.0301(7) Uani 1 1 d .
H13 H 0.3879 0.6377 0.2113 0.036 Uiso 1 1 calc R
C14 C 0.3849(2) 0.3718(4) 0.25125(12) 0.0321(7) Uani 1 1 d .
H14 H 0.4555 0.3954 0.2833 0.039 Uiso 1 1 calc R
C15 C 0.3231(2) 0.1932(4) 0.24746(13) 0.0314(7) Uani 1 1 d .
H15 H 0.3517 0.0936 0.2766 0.038 Uiso 1 1 calc R
C16 C 0.2195(2) 0.1599(4) 0.20115(12) 0.0299(7) Uani 1 1 d .
H16 H 0.1767 0.0372 0.1985 0.036 Uiso 1 1 calc R
C17 C 0.1781(2) 0.3043(4) 0.15875(12) 0.0272(7) Uani 1 1 d .
H17 H 0.1064 0.2810 0.1272 0.033 Uiso 1 1 calc R
N1 N 0.07028(18) 0.6741(3) 0.09295(9) 0.0224(5) Uani 1 1 d .
N2 N 0.2949(2) 0.7186(3) 0.09035(11) 0.0307(6) Uani 1 1 d .
O1 O 0.04202(15) 0.6915(3) 0.20375(8) 0.0293(5) Uani 1 1 d .
O2 O -0.07127(15) 0.9301(2) 0.13009(8) 0.0320(5) Uani 1 1 d .
O3 O -0.08115(17) 0.7443(3) 0.00891(8) 0.0336(5) Uani 1 1 d .
S1 S -0.03042(6) 0.73478(9) 0.14478(3) 0.0231(2) Uani 1 1 d .

loop_
_atom_site_aniso_label
_atom_site_aniso_U_11
_atom_site_aniso_U_22
_atom_site_aniso_U_33
_atom_site_aniso_U_23
_atom_site_aniso_U_13
_atom_site_aniso_U_12
C1 0.0193(13) 0.0244(14) 0.0242(15) -0.0023(12) 0.0068(11) 0.0021(11)
C2 0.0223(14) 0.0300(16) 0.0253(15) 0.0001(12) 0.0068(11) 0.0050(12)
C3 0.0324(16) 0.0277(15) 0.0363(18) -0.0015(13) 0.0187(14) -0.0009(12)
C4 0.0237(15) 0.0366(17) 0.0341(17) -0.0096(14) 0.0123(13) -0.0042(13)
C5 0.0354(17) 0.052(2) 0.055(2) -0.0102(17) 0.0153(16) -0.0127(15)
C6 0.0213(14) 0.0472(19) 0.0315(16) -0.0026(14) 0.0026(12) 0.0036(13)
C7 0.0239(14) 0.0310(16) 0.0314(16) 0.0013(13) 0.0048(12) 0.0051(12)
C8 0.0303(15) 0.0192(14) 0.0246(15) -0.0003(12) 0.0030(13) 0.0005(11)
C9 0.0355(16) 0.0299(16) 0.0292(16) 0.0035(13) 0.0125(13) 0.0032(12)
C10 0.0305(15) 0.0313(16) 0.0422(18) 0.0073(14) 0.0133(14) -0.0017(13)
C11 0.0200(14) 0.0229(14) 0.0310(16) -0.0035(12) 0.0055(12) 0.0014(11)
C12 0.0185(13) 0.0244(14) 0.0265(15) 0.0020(12) 0.0056(12) 0.0027(11)
C13 0.0212(14) 0.0272(15) 0.0413(18) -0.0017(13) 0.0025(13) -0.0024(11)
C14 0.0239(14) 0.0385(17) 0.0313(17) -0.0020(14) -0.0043(13) 0.0054(12)
C15 0.0282(15) 0.0351(16) 0.0326(17) 0.0092(13) 0.0102(13) 0.0065(13)
C16 0.0286(15) 0.0247(15) 0.0369(17) 0.0042(13) 0.0071(13) -0.0032(12)
C17 0.0188(13) 0.0315(15) 0.0307(16) -0.0008(13) 0.0019(12) -0.0001(12)
N1 0.0175(10) 0.0274(12) 0.0228(12) 0.0028(10) 0.0046(9) 0.0018(9)
N2 0.0239(12) 0.0309(13) 0.0377(15) 0.0064(11) 0.0059(11) -0.0023(10)
O1 0.0276(10) 0.0375(11) 0.0219(10) -0.0049(8) 0.0004(8) 0.0007(8)
O2 0.0331(10) 0.0212(10) 0.0424(12) -0.0004(9) 0.0076(9) 0.0043(8)
O3 0.0292(11) 0.0414(12) 0.0288(11) 0.0043(9) 0.0001(9) 0.0017(8)
S1 0.0210(4) 0.0240(4) 0.0247(4) -0.0030(3) 0.0045(3) 0.0018(3)

loop_
_atom_type_symbol
_atom_type_description
_atom_type_scat_dispersion_real
_atom_type_scat_dispersion_imag
_atom_type_scat_source
C C 0.0033 0.0016 'International Tables Vol C Tables 4.2.6.8 and 6.1.1.4'
N N 0.0061 0.0033 'International Tables Vol C Tables 4.2.6.8 and 6.1.1.4'
O O 0.0106 0.0060 'International Tables Vol C Tables 4.2.6.8 and 6.1.1.4'
S S 0.1246 0.1234 'International Tables Vol C Tables 4.2.6.8 and 6.1.1.4'
H H 0.0000 0.0000 'International Tables Vol C Tables 4.2.6.8 and 6.1.1.4'

loop_
_geom_angle_atom_site_label_1
_geom_angle_atom_site_label_2
_geom_angle_atom_site_label_3
_geom_angle
C2 C1 C7 121.4(2)
C2 C1 S1 119.67(18)
C7 C1 S1 118.89(19)
C1 C2 C3 118.8(2)
C1 C2 H2 120.6
C3 C2 H2 120.6
C2 C3 C4 121.3(2)
C2 C3 H3 119.3
C4 C3 H3 119.3
C3 C4 C6 118.8(2)
C3 C4 C5 120.9(3)
C6 C4 C5 120.3(2)
C4 C5 H5A 109.5
C4 C5 H5B 109.5
H5A C5 H5B 109.5
C4 C5 H5C 109.5
H5A C5 H5C 109.5
H5B C5 H5C 109.5
C4 C6 C7 121.0(2)
C4 C6 H6 119.5
C7 C6 H6 119.5
C1 C7 C6 118.7(2)
C1 C7 H7 120.7
C6 C7 H7 120.7
O3 C8 N1 120.8(2)
O3 C8 C9 125.3(2)
N1 C8 C9 113.9(2)
C8 C9 C10 108.9(2)
C8 C9 H9A 109.9
C10 C9 H9A 109.9
C8 C9 H9B 109.9
C10 C9 H9B 109.9
H9A C9 H9B 108.3
N2 C10 C9 109.3(2)
N2 C10 H10A 109.8
C9 C10 H10A 109.8
N2 C10 H10B 109.8
C9 C10 H10B 109.8
H10A C10 H10B 108.3
N2 C11 N1 122.0(2)
N2 C11 C12 119.9(2)
N1 C11 C12 118.0(2)
C17 C12 C13 119.2(2)
C17 C12 C11 121.9(2)
C13 C12 C11 118.7(2)
C14 C13 C12 120.4(2)
C14 C13 H13 119.8
C12 C13 H13 119.8
C13 C14 C15 120.2(2)
C13 C14 H14 119.9
C15 C14 H14 119.9
C14 C15 C16 119.8(2)
C14 C15 H15 120.1
C16 C15 H15 120.1
C17 C16 C15 120.2(2)
C17 C16 H16 119.9
C15 C16 H16 119.9
C16 C17 C12 120.3(2)
C16 C17 H17 119.8
C12 C17 H17 119.8
C8 N1 C11 118.3(2)
C8 N1 S1 117.55(16)
C11 N1 S1 120.50(16)
C11 N2 C10 116.6(2)
O1 S1 O2 119.92(11)
O1 S1 N1 104.66(10)
O2 S1 N1 105.79(11)
O1 S1 C1 109.83(11)
O2 S1 C1 108.90(10)
N1 S1 C1 106.87(11)

loop_
_geom_bond_atom_site_label_1
_geom_bond_atom_site_label_2
_geom_bond_distance
C1 C2 1.385(3)
C1 C7 1.390(3)
C1 S1 1.758(2)
C2 C3 1.388(3)
C2 H2 0.9500
C3 C4 1.389(4)
C3 H3 0.9500
C4 C6 1.391(4)
C4 C5 1.511(3)
C5 H5A 0.9800
C5 H5B 0.9800
C5 H5C 0.9800
C6 C7 1.392(3)
C6 H6 0.9500
C7 H7 0.9500
C8 O3 1.206(3)
C8 N1 1.419(3)
C8 C9 1.496(4)
C9 C10 1.514(4)
C9 H9A 0.9900
C9 H9B 0.9900
C10 N2 1.468(3)
C10 H10A 0.9900
C10 H10B 0.9900
C11 N2 1.265(3)
C11 N1 1.456(3)
C11 C12 1.480(3)
C12 C17 1.385(3)
C12 C13 1.392(3)
C13 C14 1.376(4)
C13 H13 0.9500
C14 C15 1.381(4)
C14 H14 0.9500
C15 C16 1.384(3)
C15 H15 0.9500
C16 C17 1.380(3)
C16 H16 0.9500
C17 H17 0.9500
N1 S1 1.716(2)
O1 S1 1.4226(17)
O2 S1 1.4270(17)

loop_
_geom_torsion_atom_site_label_1
_geom_torsion_atom_site_label_2
_geom_torsion_atom_site_label_3
_geom_torsion_atom_site_label_4
_geom_torsion
C7 C1 C2 C3 2.0(4)
S1 C1 C2 C3 178.72(19)
C1 C2 C3 C4 -1.3(4)
C2 C3 C4 C6 -0.7(4)
C2 C3 C4 C5 -179.9(3)
C3 C4 C6 C7 2.1(4)
C5 C4 C6 C7 -178.8(3)
C2 C1 C7 C6 -0.7(4)
S1 C1 C7 C6 -177.4(2)
C4 C6 C7 C1 -1.4(4)
O3 C8 C9 C10 144.8(2)
N1 C8 C9 C10 -34.9(3)
C8 C9 C10 N2 61.2(3)
N2 C11 C12 C17 -131.2(3)
N1 C11 C12 C17 44.7(3)
N2 C11 C12 C13 43.8(4)
N1 C11 C12 C13 -140.3(2)
C17 C12 C13 C14 0.0(4)
C11 C12 C13 C14 -175.1(2)
C12 C13 C14 C15 0.6(4)
C13 C14 C15 C16 -0.7(4)
C14 C15 C16 C17 0.1(4)
C15 C16 C17 C12 0.5(4)
C13 C12 C17 C16 -0.6(4)
C11 C12 C17 C16 174.4(2)
O3 C8 N1 C11 172.7(2)
C9 C8 N1 C11 -7.6(3)
O3 C8 N1 S1 -28.8(3)
C9 C8 N1 S1 150.92(18)
N2 C11 N1 C8 29.2(3)
C12 C11 N1 C8 -146.5(2)
N2 C11 N1 S1 -128.7(2)
C12 C11 N1 S1 55.6(3)
N1 C11 N2 C10 -0.8(4)
C12 C11 N2 C10 174.8(2)
C9 C10 N2 C11 -44.0(3)
C8 N1 S1 O1 -170.63(17)
C11 N1 S1 O1 -12.6(2)
C8 N1 S1 O2 -43.05(19)
C11 N1 S1 O2 115.00(18)
C8 N1 S1 C1 72.90(19)
C11 N1 S1 C1 -129.06(18)
C2 C1 S1 O1 -27.2(2)
C7 C1 S1 O1 149.5(2)
C2 C1 S1 O2 -160.4(2)
C7 C1 S1 O2 16.4(2)
C2 C1 S1 N1 85.7(2)
C7 C1 S1 N1 -97.5(2)
